data_8100928
loop_
_publ_author_name
'Peters, E.-M.'
'Peters, K.'
'Hinrichs, J.'
'Bringmann, G.'

_publ_section_title
;
Crystal structure of N,N-diisopropyl 2-iodoferrocenecarboxamide, 
(C~5~H~5~)Fe(C~5~H~3~I)(C~7~H~14~NO)
;
_journal_issue 2
_journal_name_full 'Zeitschrift f\"ur Kristallographie - New Crystal Structures'
_journal_page_first 221
_journal_page_last 222
_journal_volume 216
_journal_year 2001
_chemical_formula_structural '(C5 H5)Fe(C5 H3 I)(C7 H14 NO)'
_chemical_formula_sum 'C17 H22 Fe I N O'
_chemical_formula_weight 439.11
_chemical_melting_point 410
_space_group_IT_number 14
_symmetry_cell_setting monoclinic
_symmetry_space_group_name_Hall '-P 2ybc'
_symmetry_space_group_name_H-M 'P 1 21/c 1'
_cell_angle_alpha 90.00
_cell_angle_beta 111.45(3)
_cell_angle_gamma 90.00
_cell_formula_units_Z 4
_cell_length_a 10.507(2)
_cell_length_b 14.347(3)
_cell_length_c 12.484(2)
_cell_measurement_temperature 293(2)
_cell_volume 1751.5(6)
_diffrn_ambient_temperature 293(2)
_exptl_crystal_density_diffrn 1.665
_cod_original_sg_symbol_H-M 'P 21/n'
_cod_database_code 8100928

loop_
_symmetry_equiv_pos_as_xyz
'x, y, z'
'-x, y+1/2, -z+1/2'
'-x, -y, -z'
'x, -y-1/2, z-1/2'

loop_
_atom_site_label
_atom_site_type_symbol
_atom_site_fract_x
_atom_site_fract_y
_atom_site_fract_z
_atom_site_U_iso_or_equiv
_atom_site_adp_type
_atom_site_occupancy
_atom_site_calc_flag
_atom_site_refinement_flags
_atom_site_disorder_group
I1 I 0.65907(3) 0.86486(2) 0.03138(3) 0.06348(17) Uani 1 d . .
Fe1 Fe 0.51537(6) 0.89812(5) -0.28526(5) 0.0519(2) Uani 1 d . .
C1 C 0.6586(4) 0.9133(3) -0.1260(4) 0.0485(8) Uani 1 d . .
C2 C 0.7145(4) 0.8656(3) -0.1989(4) 0.0453(8) Uani 1 d . .
C3 C 0.7021(5) 0.9261(3) -0.2922(4) 0.0599(10) Uani 1 d . .
H3 H 0.7306 0.9132 -0.3530 0.080 Uiso 1 calc R .
C4 C 0.6386(5) 1.0094(4) -0.2768(5) 0.0698(13) Uani 1 d . .
H4 H 0.6181 1.0605 -0.3260 0.080 Uiso 1 calc R .
C5 C 0.6119(5) 1.0018(3) -0.1747(5) 0.0625(11) Uani 1 d . .
H5 H 0.5710 1.0469 -0.1445 0.080 Uiso 1 calc R .
C6 C 0.4093(5) 0.7787(5) -0.3426(7) 0.091(2) Uani 1 d . .
H6 H 0.4453 0.7187 -0.3298 0.080 Uiso 1 calc R .
C7 C 0.3988(6) 0.8332(6) -0.4345(6) 0.0906(19) Uani 1 d . .
H7 H 0.4257 0.8166 -0.4951 0.080 Uiso 1 calc R .
C8 C 0.3403(7) 0.9191(6) -0.4226(6) 0.096(2) Uani 1 d . .
H8 H 0.3225 0.9691 -0.4734 0.080 Uiso 1 calc R .
C9 C 0.3136(5) 0.9156(5) -0.3203(7) 0.094(2) Uani 1 d . .
H9 H 0.2745 0.9629 -0.2916 0.080 Uiso 1 calc R .
C10 C 0.3562(5) 0.8285(6) -0.2691(6) 0.0896(19) Uani 1 d . .
H10 H 0.3509 0.8072 -0.2005 0.080 Uiso 1 calc R .
C11 C 0.7831(4) 0.7719(3) -0.1740(3) 0.0445(7) Uani 1 d . .
O11 O 0.7185(3) 0.6996(2) -0.2082(3) 0.0633(8) Uani 1 d . .
N11 N 0.9182(3) 0.7728(2) -0.1089(3) 0.0469(7) Uani 1 d . .
C12 C 0.9912(4) 0.6841(3) -0.0664(4) 0.0562(10) Uani 1 d . .
H12 H 1.0848 0.7011 -0.0177 0.080 Uiso 1 calc R .
C13 C 0.9988(4) 0.8585(3) -0.0743(5) 0.0589(11) Uani 1 d . .
H13 H 0.9371 0.9110 -0.1067 0.080 Uiso 1 calc R .
C14 C 1.0029(7) 0.6234(4) -0.1615(6) 0.0814(17) Uani 1 d . .
H14A H 1.0510 0.5671 -0.1290 0.080 Uiso 1 calc R .
H14B H 1.0522 0.6564 -0.2010 0.080 Uiso 1 calc R .
H14C H 0.9131 0.6082 -0.2148 0.080 Uiso 1 calc R .
C15 C 0.9311(8) 0.6332(4) 0.0116(6) 0.0794(16) Uani 1 d . .
H15A H 0.9802 0.5761 0.0382 0.080 Uiso 1 calc R .
H15B H 0.8365 0.6196 -0.0306 0.080 Uiso 1 calc R .
H15C H 0.9389 0.6720 0.0764 0.080 Uiso 1 calc R .
C16 C 1.0567(6) 0.8705(4) 0.0553(6) 0.0788(16) Uani 1 d . .
H16A H 1.1094 0.9269 0.0747 0.080 Uiso 1 calc R .
H16B H 1.1144 0.8183 0.0900 0.080 Uiso 1 calc R .
H16C H 0.9832 0.8738 0.0835 0.080 Uiso 1 calc R .
C17 C 1.1103(7) 0.8622(5) -0.1238(7) 0.091(2) Uani 1 d . .
H17A H 1.1621 0.9185 -0.0993 0.080 Uiso 1 calc R .
H17B H 1.0699 0.8609 -0.2063 0.080 Uiso 1 calc R .
H17C H 1.1697 0.8094 -0.0971 0.080 Uiso 1 calc R .

loop_
_atom_site_aniso_label
_atom_site_aniso_U_11
_atom_site_aniso_U_22
_atom_site_aniso_U_33
_atom_site_aniso_U_23
_atom_site_aniso_U_13
_atom_site_aniso_U_12
I1 0.0598(2) 0.0827(3) 0.0538(2) 0.00107(13) 0.02770(16) 0.00477(13)
Fe1 0.0401(3) 0.0604(4) 0.0531(3) 0.0047(3) 0.0144(2) 0.0090(2)
C1 0.0416(18) 0.054(2) 0.051(2) -0.0003(16) 0.0180(16) -0.0022(15)
C2 0.0363(17) 0.051(2) 0.0486(19) 0.0001(15) 0.0160(15) -0.0022(14)
C3 0.057(2) 0.069(3) 0.064(3) 0.014(2) 0.033(2) 0.007(2)
C4 0.068(3) 0.060(3) 0.088(3) 0.024(2) 0.037(3) 0.010(2)
C5 0.057(2) 0.051(2) 0.082(3) -0.002(2) 0.029(2) 0.0039(18)
C6 0.045(3) 0.083(4) 0.126(6) -0.014(4) 0.008(3) -0.005(2)
C7 0.065(3) 0.112(5) 0.074(4) -0.020(4) 0.000(3) 0.014(3)
C8 0.073(4) 0.118(5) 0.075(4) 0.008(4) 0.002(3) 0.037(4)
C9 0.040(2) 0.119(5) 0.111(5) -0.025(4) 0.014(3) 0.018(3)
C10 0.044(2) 0.126(5) 0.093(4) 0.008(4) 0.018(3) -0.016(3)
C11 0.0389(16) 0.0499(19) 0.0440(18) -0.0001(15) 0.0143(14) 0.0022(14)
O11 0.0492(16) 0.0551(16) 0.074(2) -0.0105(15) 0.0092(14) -0.0028(13)
N11 0.0397(15) 0.0488(17) 0.0494(17) 0.0006(13) 0.0129(13) 0.0003(13)
C12 0.048(2) 0.058(2) 0.055(2) 0.0027(18) 0.0099(17) 0.0090(17)
C13 0.040(2) 0.057(2) 0.076(3) 0.003(2) 0.0162(19) -0.0043(16)
C14 0.081(4) 0.077(3) 0.079(4) -0.008(3) 0.021(3) 0.029(3)
C15 0.091(4) 0.067(3) 0.072(3) 0.018(2) 0.020(3) 0.000(3)
C16 0.054(3) 0.089(4) 0.084(4) -0.030(3) 0.014(3) -0.013(2)
C17 0.061(3) 0.114(5) 0.098(5) 0.018(4) 0.030(3) -0.021(3)

loop_
_geom_bond_atom_site_label_1
_geom_bond_atom_site_label_2
_geom_bond_distance
_geom_bond_site_symmetry_2
_geom_bond_publ_flag
I1 C1 2.082(4) . ?
Fe1 C9 2.017(5) . ?
Fe1 C1 2.019(4) . ?
Fe1 C10 2.021(6) . ?
Fe1 C6 2.026(6) . ?
Fe1 C8 2.027(6) . ?
Fe1 C2 2.027(4) . ?
Fe1 C5 2.031(5) . ?
Fe1 C4 2.034(5) . ?
Fe1 C3 2.035(4) . ?
Fe1 C7 2.042(6) . ?
C1 C5 1.415(6) . ?
C1 C2 1.427(6) . ?
C2 C3 1.419(6) . ?
C2 C11 1.503(5) . ?
C3 C4 1.415(7) . ?
C3 H3 0.9300 . ?
C4 C5 1.406(8) . ?
C4 H4 0.9300 . ?
C5 H5 0.9300 . ?
C6 C7 1.359(11) . ?
C6 C10 1.428(10) . ?
C6 H6 0.9300 . ?
C7 C8 1.408(10) . ?
C7 H7 0.9300 . ?
C8 C9 1.405(10) . ?
C8 H8 0.9300 . ?
C9 C10 1.401(11) . ?
C9 H9 0.9300 . ?
C10 H10 0.9300 . ?
C11 O11 1.228(5) . ?
C11 N11 1.354(5) . ?
N11 C13 1.466(5) . ?
N11 C12 1.481(5) . ?
C12 C14 1.513(7) . ?
C12 C15 1.526(8) . ?
C12 H12 0.9800 . ?
C13 C17 1.512(8) . ?
C13 C16 1.516(8) . ?
C13 H13 0.9800 . ?
C14 H14A 0.9600 . ?
C14 H14B 0.9600 . ?
C14 H14C 0.9600 . ?
C15 H15A 0.9600 . ?
C15 H15B 0.9600 . ?
C15 H15C 0.9600 . ?
C16 H16A 0.9600 . ?
C16 H16B 0.9600 . ?
C16 H16C 0.9600 . ?
C17 H17A 0.9600 . ?
C17 H17B 0.9600 . ?
C17 H17C 0.9600 . ?
